data_4032837
loop_
_publ_author_name
'Vlasceanu, Alexandru'
'Frandsen, Benjamin N.'
'Skov, Anders B.'
'Hansen, Anne Schou'
'Rasmussen, Mads Georg'
'Kjaergaard, Henrik G.'
'Mikkelsen, Kurt V.'
'Nielsen, Mogens Br\/ondsted'

_publ_section_title
;
 Photoswitchable Dihydroazulene Macrocycles for Solar Energy Storage: The
 Effects of Ring Strain.
;
_journal_issue 19
_journal_name_full 'The Journal of organic chemistry'
_journal_page_first 10398
_journal_page_last 10407
_journal_paper_doi 10.1021/acs.joc.7b01760
_journal_volume 82
_journal_year 2017
_chemical_formula_moiety 'C56 N4 O4'
_chemical_formula_sum 'C56 N4 O4'
_chemical_formula_weight 792.65
_space_group_crystal_system triclinic
_space_group_IT_number 2
_space_group_name_Hall '-P 1'
_space_group_name_H-M_alt 'P -1'
_symmetry_Int_Tables_number 2
_symmetry_space_group_name_Hall '-P 1'
_symmetry_space_group_name_H-M 'P -1'
_atom_sites_solution_primary iterative
_audit_creation_date 2017-08-22
_audit_creation_method
;
Olex2 1.2
(compiled 2017.07.20 svn.r3457 for OlexSys, GUI svn.r5370)
;
_cell_angle_alpha 74.512(4)
_cell_angle_beta 86.687(4)
_cell_angle_gamma 86.239(4)
_cell_formula_units_Z 2
_cell_length_a 10.9966(16)
_cell_length_b 11.7042(16)
_cell_length_c 17.918(3)
_cell_measurement_reflns_used 6400
_cell_measurement_temperature 273(2)
_cell_volume 2215.7(6)
_computing_cell_refinement 'SAINT V8.35A (?, 2016)'
_computing_data_reduction 'SAINT V8.35A (?, 2016)'
_computing_molecular_graphics 'Olex2 (Dolomanov et al., 2009)'
_computing_publication_material 'Olex2 (Dolomanov et al., 2009)'
_computing_structure_refinement 'olex2.refine (Bourhis et al., 2015)'
_computing_structure_solution 'olex2.solve (Bourhis et al., 2015)'
_diffrn_ambient_temperature 273.15
_diffrn_measured_fraction_theta_full 0.9987
_diffrn_measured_fraction_theta_max 0.9987
_diffrn_measurement_device_type 'Bruker APEX-II CCD'
_diffrn_measurement_method '\f and \w scans'
_diffrn_radiation_type 'Mo K\a'
_diffrn_radiation_wavelength 0.71073
_diffrn_reflns_av_R_equivalents 0.0739
_diffrn_reflns_av_unetI/netI 0.0554
_diffrn_reflns_limit_h_max 12
_diffrn_reflns_limit_h_min -12
_diffrn_reflns_limit_k_max 13
_diffrn_reflns_limit_k_min -13
_diffrn_reflns_limit_l_max 20
_diffrn_reflns_limit_l_min -20
_diffrn_reflns_number 30109
_diffrn_reflns_theta_full 23.8170
_diffrn_reflns_theta_max 23.82
_diffrn_reflns_theta_min 2.24
_diffrn_standards_number 0
_exptl_absorpt_coefficient_mu 0.077
_exptl_absorpt_correction_T_max 0.7451
_exptl_absorpt_correction_T_min 0.6492
_exptl_absorpt_correction_type multi-scan
_exptl_absorpt_process_details
;
SADABS-2014/5 (Bruker,2014/5) was used for absorption correction.
wR2(int) was 0.0846 before and 0.0578 after correction.
The Ratio of minimum to maximum transmission is 0.8713.
The \l/2 correction factor is Not present.
;
_exptl_crystal_density_diffrn 1.1880
_exptl_crystal_F_000 792.3956
_exptl_crystal_recrystallization_method 'From evaporation of ethanol and heptane'
_exptl_crystal_size_max 0.1
_exptl_crystal_size_mid 0.1
_exptl_crystal_size_min 0.1
_refine_diff_density_max 1.0559
_refine_diff_density_min -1.1303
_refine_diff_density_rms 0.1164
_refine_ls_d_res_high 0.8800
_refine_ls_d_res_low 9.0825
_refine_ls_goodness_of_fit_ref 1.0882
_refine_ls_hydrogen_treatment undef
_refine_ls_matrix_type full
_refine_ls_number_constraints 0
_refine_ls_number_parameters 577
_refine_ls_number_reflns 6818
_refine_ls_number_restraints 0
_refine_ls_restrained_S_all 1.0882
_refine_ls_R_factor_all 0.1358
_refine_ls_R_factor_gt 0.0982
_refine_ls_shift/su_max 0.0009
_refine_ls_shift/su_mean 0.0000
_refine_ls_structure_factor_coef Fsqd
_refine_ls_weighting_details 'w=1/[\s^2^(Fo^2^)+(0.1740P)^2^+5.2722P] where P=(Fo^2^+2Fc^2^)/3'
_refine_ls_weighting_scheme calc
_refine_ls_wR_factor_gt 0.2689
_refine_ls_wR_factor_ref 0.3129
_reflns_Friedel_coverage 0.0
_reflns_limit_h_max 12
_reflns_limit_h_min -12
_reflns_limit_k_max 13
_reflns_limit_k_min -12
_reflns_limit_l_max 20
_reflns_limit_l_min 0
_reflns_number_gt 4674
_reflns_number_total 6818
_reflns_threshold_expression I>=2u(I)
_cod_data_source_file jo7b01760_si_002.cif
_cod_data_source_block mo_D8V1411_0m-1
_cod_depositor_comments 'Adding full bibliography for 4032836--4032837.cif.'
_cod_database_code 4032837
_olex2_refinement_description
;
;
_olex2_submission_special_instructions 'No special instructions were received'

loop_
_space_group_symop_id
_space_group_symop_operation_xyz
1 x,y,z
2 -x,-y,-z

loop_
_atom_site_label
_atom_site_type_symbol
_atom_site_fract_x
_atom_site_fract_y
_atom_site_fract_z
_atom_site_U_iso_or_equiv
_atom_site_adp_type
_atom_site_occupancy
_atom_site_disorder_group
O1 O 0.3085(3) 0.8662(3) 0.7098(2) 0.0380(9) Uani 1.000000 .
O2 O 0.7217(4) 0.9863(4) 0.0581(2) 0.0447(10) Uani 1.000000 .
O3 O 0.6001(4) 0.8955(4) -0.0007(2) 0.0553(12) Uani 1.000000 .
O4 O 0.3750(4) 0.7081(4) 0.8011(3) 0.0631(13) Uani 1.000000 .
C0aa C 1.1870(5) 1.4696(4) 0.3615(3) 0.0298(11) Uani 1.000000 .
C1aa C 0.9546(5) 0.9399(5) 0.7838(3) 0.0310(12) Uani 1.000000 .
C2aa C 0.9984(5) 1.3044(4) 0.0391(3) 0.0305(12) Uani 1.000000 .
C3aa C 0.8806(4) 0.9910(4) 0.7154(3) 0.0263(11) Uani 1.000000 .
C4aa C 1.0754(5) 1.4161(4) 0.1239(3) 0.0281(11) Uani 1.000000 .
C5aa C 1.0245(5) 1.1474(4) 0.4931(3) 0.0259(11) Uani 1.000000 .
N11 N 0.9565(4) 1.1510(4) 0.4468(2) 0.0363(11) Uani 1.000000 .
C12 C 1.1784(5) 1.3656(4) 0.4225(3) 0.0294(11) Uani 1.000000 .
C13 C 1.1354(4) 1.2665(4) 0.5638(3) 0.0253(11) Uani 1.000000 .
N14 N 1.2218(5) 1.7579(5) 0.1824(3) 0.0458(12) Uani 1.000000 .
C15 C 1.0927(5) 1.3732(4) 0.0605(3) 0.0280(11) Uani 1.000000 .
C16 C 0.9293(4) 1.0563(4) 0.6477(3) 0.0252(11) Uani 1.000000 .
C17 C 1.1562(4) 1.3718(4) 0.4990(3) 0.0275(11) Uani 1.000000 .
C18 C 1.1477(5) 1.4842(4) 0.5139(3) 0.0317(12) Uani 1.000000 .
C19 C 0.6507(5) 0.8995(5) 0.0560(3) 0.0406(14) Uani 1.000000 .
C20 C 1.0066(5) 1.5561(5) 0.2291(3) 0.0344(13) Uani 1.000000 .
C21 C 1.0647(4) 1.0702(4) 0.6374(3) 0.0254(11) Uani 1.000000 .
C22 C 0.7486(4) 0.9698(4) 0.7249(3) 0.0258(11) Uani 1.000000 .
C23 C 1.1320(4) 1.2603(5) 0.6408(3) 0.0298(12) Uani 1.000000 .
C24 C 1.1847(5) 1.6649(5) 0.1952(3) 0.0309(12) Uani 1.000000 .
C25 C 1.2293(5) 1.0871(4) 0.5337(3) 0.0264(11) Uani 1.000000 .
C26 C 1.2077(5) 1.4602(4) 0.2808(3) 0.0301(12) Uani 1.000000 .
C27 C 0.3585(5) 0.9411(6) 0.7520(4) 0.0490(16) Uani 1.000000 .
C28 C 1.1580(5) 1.5864(5) 0.4541(3) 0.0387(13) Uani 1.000000 .
N29 N 0.9030(5) 1.5646(5) 0.2407(3) 0.0540(14) Uani 1.000000 .
C30 C 1.1710(4) 1.4893(4) 0.1426(3) 0.0269(11) Uani 1.000000 .
C31 C 1.1749(5) 1.5807(5) 0.3776(3) 0.0366(13) Uani 1.000000 .
C32 C 1.1389(4) 1.5446(4) 0.2129(3) 0.0270(11) Uani 1.000000 .
C33 C 1.0433(5) 0.9937(5) 0.8076(3) 0.0313(12) Uani 1.000000 .
C34 C 0.8741(5) 1.3163(5) 0.0618(3) 0.0340(12) Uani 1.000000 .
C35 C 0.4958(5) 0.9430(5) 0.7425(3) 0.0332(12) Uani 1.000000 .
C36 C 0.9435(6) 1.1534(5) -0.0224(3) 0.0399(14) Uani 1.000000 .
C37 C 1.0956(4) 1.1477(4) 0.6881(3) 0.0258(11) Uani 1.000000 .
C38 C 1.1116(4) 1.1433(4) 0.5538(3) 0.0248(11) Uani 1.000000 .
C39 C 1.0307(5) 1.2223(5) -0.0038(3) 0.0376(13) Uani 1.000000 .
C40 C 1.0885(4) 1.1085(5) 0.7663(3) 0.0293(12) Uani 1.000000 .
C41 C 0.6807(5) 0.9663(4) 0.6621(3) 0.0313(12) Uani 1.000000 .
C42 C 0.7310(6) 1.0831(5) -0.0133(3) 0.0499(16) Uani 1.000000 .
C43 C 0.6883(5) 0.9567(5) 0.7973(3) 0.0321(12) Uani 1.000000 .
C44 C 0.8228(5) 1.1640(5) 0.0024(3) 0.0367(13) Uani 1.000000 .
N45 N 1.3223(4) 1.0461(4) 0.5211(2) 0.0404(12) Uani 1.000000 .
C46 C 1.3498(5) 1.3585(5) 0.1212(3) 0.0396(13) Uani 1.000000 .
C47 C 1.2783(5) 1.4052(5) 0.1706(3) 0.0318(12) Uani 1.000000 .
C48 C 0.5554(5) 0.9538(5) 0.6706(3) 0.0352(12) Uani 1.000000 .
C49 C 0.7889(5) 1.2467(5) 0.0442(3) 0.0389(13) Uani 1.000000 .
C50 C 1.2066(5) 1.3867(5) 0.0135(3) 0.0357(13) Uani 1.000000 .
C51 C 1.2866(5) 1.3880(5) 0.2535(3) 0.0326(12) Uani 1.000000 .
C52 C 0.3212(5) 0.7504(5) 0.7418(3) 0.0425(14) Uani 1.000000 .
C53 C 1.3200(5) 1.3782(5) 0.0405(3) 0.0397(13) Uani 1.000000 .
C54 C 0.5625(5) 0.9421(5) 0.8063(3) 0.0338(12) Uani 1.000000 .
C1 C 0.5333(6) 0.6634(6) 0.2381(4) 0.0529(16) Uani 1.000000 .
C8aa C 0.6492(6) 0.8079(6) 0.1338(4) 0.0550(17) Uani 1.000000 -1
C3 C 0.5334(7) 0.7429(7) 0.1534(4) 0.067(2) Uani 1.000000 -1
C4 C 0.2584(7) 0.6808(7) 0.6987(5) 0.066(2) Uani 1.000000 .
C5 C 0.4625(7) 0.7241(7) 0.4421(4) 0.0645(19) Uani 1.000000 .
C6 C 0.5062(7) 0.6649(7) 0.3797(4) 0.066(2) Uani 1.000000 .
C7 C 0.5040(8) 0.7342(8) 0.2976(4) 0.077(2) Uani 1.000000 .
C10 C 0.4592(10) 0.6515(9) 0.5200(5) 0.098(3) Uani 1.000000 -1
C6aa C 0.3377(13) 0.6503(19) 0.6400(11) 0.217(11) Uani 1.000000 -1
C7aa C 0.3958(15) 0.7088(9) 0.5822(6) 0.148(6) Uani 1.000000 -1

loop_
_atom_site_aniso_label
_atom_site_aniso_U_11
_atom_site_aniso_U_22
_atom_site_aniso_U_33
_atom_site_aniso_U_12
_atom_site_aniso_U_13
_atom_site_aniso_U_23
O1 0.034(2) 0.041(2) 0.039(2) -0.0046(17) -0.0063(16) -0.0086(17)
O2 0.062(3) 0.047(2) 0.024(2) -0.013(2) -0.0047(17) -0.0037(17)
O3 0.071(3) 0.052(3) 0.045(3) -0.015(2) -0.011(2) -0.013(2)
O4 0.063(3) 0.066(3) 0.051(3) 0.007(2) -0.013(2) 0.002(2)
C0aa 0.034(3) 0.032(3) 0.023(3) -0.007(2) -0.002(2) -0.005(2)
C1aa 0.032(3) 0.035(3) 0.021(3) 0.006(2) -0.001(2) -0.000(2)
C2aa 0.046(3) 0.027(3) 0.016(2) 0.005(2) -0.005(2) -0.002(2)
C3aa 0.030(3) 0.029(3) 0.019(2) 0.002(2) -0.005(2) -0.005(2)
C4aa 0.035(3) 0.024(3) 0.023(3) 0.003(2) -0.005(2) -0.003(2)
C5aa 0.033(3) 0.024(3) 0.019(3) -0.004(2) 0.001(2) -0.002(2)
N11 0.047(3) 0.036(3) 0.024(2) -0.004(2) -0.008(2) -0.0036(19)
C12 0.032(3) 0.034(3) 0.021(3) -0.006(2) -0.002(2) -0.005(2)
C13 0.029(3) 0.025(3) 0.022(3) -0.002(2) -0.002(2) -0.006(2)
N14 0.066(3) 0.040(3) 0.029(3) -0.013(3) -0.008(2) -0.002(2)
C15 0.037(3) 0.025(3) 0.018(2) 0.005(2) -0.003(2) -0.001(2)
C16 0.030(3) 0.025(3) 0.020(2) -0.000(2) -0.0024(19) -0.005(2)
C17 0.032(3) 0.028(3) 0.023(3) -0.002(2) -0.004(2) -0.007(2)
C18 0.036(3) 0.028(3) 0.030(3) -0.006(2) -0.003(2) -0.005(2)
C19 0.041(3) 0.047(4) 0.033(3) 0.002(3) -0.003(3) -0.011(3)
C20 0.038(3) 0.041(3) 0.032(3) -0.006(3) 0.002(2) -0.021(2)
C21 0.031(3) 0.030(3) 0.013(2) -0.001(2) -0.0011(19) -0.004(2)
C22 0.029(3) 0.027(3) 0.019(2) -0.002(2) -0.0030(19) -0.002(2)
C23 0.033(3) 0.036(3) 0.021(3) -0.001(2) 0.002(2) -0.009(2)
C24 0.040(3) 0.032(3) 0.018(3) 0.000(2) -0.004(2) -0.003(2)
C25 0.039(3) 0.025(3) 0.014(2) -0.003(2) -0.002(2) -0.004(2)
C26 0.039(3) 0.026(3) 0.021(3) -0.008(2) -0.001(2) 0.001(2)
C27 0.030(3) 0.064(4) 0.065(4) -0.006(3) -0.003(3) -0.037(3)
C28 0.057(4) 0.030(3) 0.028(3) -0.010(3) 0.001(2) -0.006(2)
N29 0.040(3) 0.067(4) 0.072(4) -0.009(3) 0.004(3) -0.048(3)
C30 0.031(3) 0.028(3) 0.021(2) -0.001(2) 0.002(2) -0.006(2)
C31 0.052(3) 0.029(3) 0.028(3) -0.010(2) -0.005(2) -0.002(2)
C32 0.027(3) 0.029(3) 0.025(3) -0.002(2) -0.003(2) -0.007(2)
C33 0.028(3) 0.041(3) 0.023(3) 0.004(2) -0.002(2) -0.006(2)
C34 0.041(3) 0.033(3) 0.025(3) 0.001(2) -0.010(2) -0.002(2)
C35 0.028(3) 0.036(3) 0.037(3) 0.002(2) -0.003(2) -0.011(2)
C36 0.061(4) 0.036(3) 0.021(3) -0.006(3) -0.006(2) -0.004(2)
C37 0.028(3) 0.029(3) 0.020(3) 0.001(2) -0.0010(19) -0.007(2)
C38 0.031(3) 0.028(3) 0.013(2) -0.002(2) -0.0020(19) -0.0023(19)
C39 0.062(4) 0.034(3) 0.016(3) 0.000(3) -0.005(2) -0.006(2)
C40 0.026(3) 0.039(3) 0.021(3) 0.004(2) -0.002(2) -0.007(2)
C41 0.038(3) 0.032(3) 0.026(3) -0.004(2) -0.007(2) -0.009(2)
C42 0.076(4) 0.047(4) 0.026(3) -0.019(3) -0.012(3) -0.003(3)
C43 0.038(3) 0.031(3) 0.025(3) -0.002(2) -0.002(2) -0.004(2)
C44 0.058(4) 0.033(3) 0.016(3) -0.004(3) -0.015(2) 0.001(2)
N45 0.041(3) 0.050(3) 0.027(2) 0.006(2) -0.000(2) -0.008(2)
C46 0.037(3) 0.044(3) 0.037(3) 0.002(3) 0.001(2) -0.011(3)
C47 0.033(3) 0.034(3) 0.027(3) -0.002(2) -0.002(2) -0.006(2)
C48 0.033(3) 0.038(3) 0.035(3) -0.003(2) -0.004(2) -0.010(2)
C49 0.054(4) 0.034(3) 0.027(3) -0.003(3) -0.014(2) -0.002(2)
C50 0.050(3) 0.029(3) 0.027(3) 0.001(2) 0.007(2) -0.008(2)
C51 0.036(3) 0.032(3) 0.027(3) -0.004(2) -0.002(2) -0.004(2)
C52 0.034(3) 0.046(4) 0.044(4) -0.004(3) -0.004(3) -0.004(3)
C53 0.043(3) 0.041(3) 0.035(3) 0.002(3) 0.004(2) -0.013(3)
C54 0.035(3) 0.031(3) 0.035(3) -0.004(2) 0.003(2) -0.009(2)
C1 0.065(4) 0.049(4) 0.044(4) -0.013(3) 0.007(3) -0.009(3)
C8aa 0.042(4) 0.067(4) 0.043(4) -0.011(3) 0.003(3) 0.009(3)
C3 0.060(4) 0.072(5) 0.063(5) -0.018(4) 0.000(3) -0.005(4)
C4 0.059(4) 0.064(5) 0.088(6) -0.016(4) -0.004(4) -0.039(4)
C5 0.078(5) 0.069(5) 0.051(4) -0.019(4) 0.008(4) -0.023(4)
C6 0.065(5) 0.083(5) 0.047(4) 0.005(4) 0.006(3) -0.016(4)
C7 0.093(6) 0.092(6) 0.054(5) -0.001(5) -0.001(4) -0.035(4)
C10 0.135(8) 0.098(7) 0.073(6) -0.041(6) 0.031(5) -0.040(5)
C6aa 0.142(11) 0.37(2) 0.251(18) -0.172(14) 0.132(12) -0.270(19)
C7aa 0.305(18) 0.086(7) 0.073(6) -0.112(9) 0.088(9) -0.053(6)

loop_
_atom_type_symbol
_atom_type_scat_dispersion_real
_atom_type_scat_dispersion_imag
_atom_type_scat_Cromer_Mann_a1
_atom_type_scat_Cromer_Mann_a2
_atom_type_scat_Cromer_Mann_a3
_atom_type_scat_Cromer_Mann_a4
_atom_type_scat_Cromer_Mann_b1
_atom_type_scat_Cromer_Mann_b2
_atom_type_scat_Cromer_Mann_b3
_atom_type_scat_Cromer_Mann_b4
_atom_type_scat_Cromer_Mann_c
_atom_type_scat_source
_atom_type_scat_dispersion_source
C 0.00347 0.00161 2.31000 1.02000 1.58860 0.86500 20.84390 10.20750 0.56870 51.65120 0.215599998832 'International Tables Volume C Table 6.1.1.4 (pp. 500-502)' 'Henke, Gullikson and Davis, At. Data and Nucl. Data Tables, 1993, 54, 2'
O 0.01158 0.00611 3.04850 2.28680 1.54630 0.86700 13.27710 5.70110 0.32390 32.90890 0.250800013542 'International Tables Volume C Table 6.1.1.4 (pp. 500-502)' 'Henke, Gullikson and Davis, At. Data and Nucl. Data Tables, 1993, 54, 2'
N 0.00653 0.00323 12.21260 3.13220 2.01250 1.16630 0.00570 9.89330 28.99750 0.58260 -11.5290002823 'International Tables Volume C Table 6.1.1.4 (pp. 500-502)' 'Henke, Gullikson and Davis, At. Data and Nucl. Data Tables, 1993, 54, 2'

loop_
_geom_angle_atom_site_label_1
_geom_angle_atom_site_label_2
_geom_angle_atom_site_label_3
_geom_angle
C52 O1 C27 115.6(4)
C42 O2 C19 116.0(4)
C26 C0aa C12 119.4(4)
C31 C0aa C12 119.7(4)
C31 C0aa C26 120.8(4)
C33 C1aa C3aa 125.9(5)
C34 C2aa C15 122.2(4)
C39 C2aa C15 120.4(5)
C39 C2aa C34 117.3(5)
C16 C3aa C1aa 122.1(4)
C22 C3aa C1aa 116.6(4)
C22 C3aa C16 121.2(4)
C30 C4aa C15 119.5(4)
C38 C5aa N11 179.3(5)
C17 C12 C0aa 120.7(5)
C23 C13 C17 127.0(4)
C38 C13 C17 124.1(4)
C38 C13 C23 108.8(4)
C4aa C15 C2aa 120.7(4)
C50 C15 C2aa 117.3(4)
C50 C15 C4aa 121.9(5)
C21 C16 C3aa 120.4(4)
C13 C17 C12 122.7(4)
C18 C17 C12 118.5(4)
C18 C17 C13 118.7(4)
C28 C18 C17 120.8(5)
O3 C19 O2 123.6(5)
C8aa C19 O2 109.6(5)
C8aa C19 O3 126.8(6)
C32 C20 N29 179.0(5)
C37 C21 C16 106.5(4)
C38 C21 C16 115.6(4)
C38 C21 C37 102.4(4)
C41 C22 C3aa 121.3(4)
C43 C22 C3aa 120.2(4)
C43 C22 C41 118.5(5)
C37 C23 C13 112.6(4)
C32 C24 N14 178.8(5)
N45 C25 C38 176.5(5)
C32 C26 C0aa 121.6(4)
C51 C26 C0aa 128.8(5)
C51 C26 C32 109.5(4)
C35 C27 O1 112.3(4)
C31 C28 C18 120.9(5)
C32 C30 C4aa 116.2(4)
C47 C30 C4aa 106.5(4)
C47 C30 C32 102.6(4)
C28 C31 C0aa 119.4(5)
C24 C32 C20 107.0(4)
C26 C32 C20 113.3(4)
C26 C32 C24 110.5(4)
C30 C32 C20 112.4(4)
C30 C32 C24 109.7(4)
C30 C32 C26 104.0(4)
C40 C33 C1aa 125.1(4)
C49 C34 C2aa 121.0(5)
C48 C35 C27 121.4(5)
C54 C35 C27 118.9(5)
C54 C35 C48 119.6(5)
C44 C36 C39 120.4(5)
C23 C37 C21 109.9(4)
C40 C37 C21 121.5(4)
C40 C37 C23 128.6(5)
C13 C38 C5aa 113.5(4)
C21 C38 C5aa 112.7(4)
C21 C38 C13 104.5(4)
C25 C38 C5aa 108.9(4)
C25 C38 C13 108.5(4)
C25 C38 C21 108.6(4)
C36 C39 C2aa 121.3(5)
C37 C40 C33 123.2(5)
C48 C41 C22 121.0(5)
C44 C42 O2 105.3(4)
C54 C43 C22 120.6(5)
C42 C44 C36 120.0(5)
C49 C44 C36 118.9(5)
C49 C44 C42 121.1(5)
C53 C46 C47 121.5(5)
C46 C47 C30 121.2(5)
C51 C47 C30 109.1(4)
C51 C47 C46 129.7(5)
C41 C48 C35 120.2(5)
C44 C49 C34 121.0(5)
C53 C50 C15 126.0(5)
C47 C51 C26 112.2(4)
O4 C52 O1 123.0(6)
C4 C52 O1 112.1(5)
C4 C52 O4 124.9(6)
C50 C53 C46 126.0(5)
C43 C54 C35 120.1(5)
C7 C1 C3 112.6(6)
C3 C8aa C19 114.1(5)
C8aa C3 C1 110.4(6)
C6aa C4 C52 111.4(7)
C10 C5 C6 117.0(7)
C7 C6 C5 119.2(7)
C6 C7 C1 115.6(7)
C7aa C10 C5 116.4(9)
C7aa C6aa C4 134.1(18)
C6aa C7aa C10 122.5(10)

loop_
_geom_bond_atom_site_label_1
_geom_bond_atom_site_label_2
_geom_bond_distance
O1 C27 1.452(7)
O1 C52 1.325(7)
O2 C19 1.331(7)
O2 C42 1.468(7)
O3 C19 1.200(7)
O4 C52 1.214(7)
C0aa C12 1.407(7)
C0aa C26 1.482(7)
C0aa C31 1.402(7)
C1aa C3aa 1.478(7)
C1aa C33 1.343(7)
C2aa C15 1.481(7)
C2aa C34 1.412(7)
C2aa C39 1.400(7)
C3aa C16 1.350(7)
C3aa C22 1.481(7)
C4aa C15 1.358(7)
C4aa C30 1.505(7)
C5aa N11 1.139(6)
C5aa C38 1.480(7)
C12 C17 1.398(7)
C13 C17 1.470(7)
C13 C23 1.361(7)
C13 C38 1.540(7)
N14 C24 1.148(7)
C15 C50 1.461(7)
C16 C21 1.503(7)
C17 C18 1.407(7)
C18 C28 1.382(7)
C19 C8aa 1.515(8)
C20 N29 1.149(7)
C20 C32 1.471(7)
C21 C37 1.510(7)
C21 C38 1.590(6)
C22 C41 1.397(7)
C22 C43 1.397(7)
C23 C37 1.431(7)
C24 C32 1.474(7)
C25 C38 1.482(7)
C25 N45 1.137(6)
C26 C32 1.547(7)
C26 C51 1.335(7)
C27 C35 1.510(7)
C28 C31 1.392(7)
C30 C32 1.576(7)
C30 C47 1.505(7)
C33 C40 1.454(7)
C34 C49 1.383(8)
C35 C48 1.390(7)
C35 C54 1.390(7)
C36 C39 1.401(8)
C36 C44 1.384(8)
C37 C40 1.353(7)
C41 C48 1.390(7)
C42 C44 1.515(8)
C43 C54 1.400(7)
C44 C49 1.395(8)
C46 C47 1.349(7)
C46 C53 1.456(8)
C47 C51 1.453(7)
C50 C53 1.350(8)
C52 C4 1.487(9)
C1 C3 1.553(9)
C1 C7 1.525(10)
C8aa C3 1.502(9)
C4 C6aa 1.431(12)
C5 C6 1.506(10)
C5 C10 1.428(12)
C6 C7 1.479(11)
C10 C7aa 1.558(13)
C6aa C7aa 1.245(17)
